data_1001202
loop_
_publ_author_name
'Besse, J P'
'Baud, G'
'Chevalier, R'
'Gasperin, M'

_publ_section_title
;
Structure Cristalline d'Oxydes Doubles de Rhenium. II.L'Oxyde de
Lanthane-Rhenium La~6~ Re~4~ O~18~
;
_journal_coden_ASTM ACBCAR
_journal_name_full 'Acta Crystallographica B (24,1968-38,1982)'
_journal_page_first 3532
_journal_page_last 3535
_journal_paper_doi 10.1107/S056774087801153X
_journal_volume 34
_journal_year 1978
_chemical_formula_structural 'La6 Re4 O18'
_chemical_formula_sum 'La6 O18 Re4'
_chemical_name_systematic 'Lanthanum rhenium oxide (6/4/18)'
_space_group_IT_number 2
_symmetry_cell_setting triclinic
_symmetry_Int_Tables_number 2
_symmetry_space_group_name_Hall '-P 1'
_symmetry_space_group_name_H-M 'P -1'
_cell_angle_alpha 105.32(20)
_cell_angle_beta 111.17(20)
_cell_angle_gamma 92.94(15)
_cell_formula_units_Z 1
_cell_length_a 6.858(5)
_cell_length_b 11.198(7)
_cell_length_c 5.673(4)
_cell_volume 386.6
_exptl_crystal_density_meas 7.97
_refine_ls_R_factor_all 0.059
_cod_database_code 1001202

loop_
_symmetry_equiv_pos_as_xyz
x,y,z
-x,-y,-z

loop_
_atom_site_label
_atom_site_type_symbol
_atom_site_symmetry_multiplicity
_atom_site_Wyckoff_symbol
_atom_site_fract_x
_atom_site_fract_y
_atom_site_fract_z
_atom_site_occupancy
_atom_site_attached_hydrogens
_atom_site_calc_flag
Re1 Re4+ 2 i 0.1122(1) 0.0909(1) 0.6003(1) 1. 0 d
Re2 Re5+ 2 i 0.6219(1) 0.4283(1) 0.0730(1) 1. 0 d
La1 La3+ 2 i 0.9055(2) 0.3804(1) 0.6622(2) 1. 0 d
La2 La3+ 2 i 0.7248(2) 0.7295(1) 0.7274(2) 1. 0 d
La3 La3+ 2 i 0.6659(2) 0.1178(1) 0.8972(2) 1. 0 d
O1 O2- 2 i 0.3218(21) 0.4264(12) 0.0475(27) 1. 0 d
O2 O2- 2 i 0.6909(21) 0.9346(12) 0.0856(27) 1. 0 d
O3 O2- 2 i 0.9155(21) 0.4073(12) 0.1103(27) 1. 0 d
O4 O2- 2 i 0.0207(22) 0.8160(13) 0.1787(29) 1. 0 d
O5 O2- 2 i 0.6151(21) 0.2887(12) 0.2235(27) 1. 0 d
O6 O2- 2 i 0.4442(21) 0.6869(13) 0.2697(28) 1. 0 d
O7 O2- 2 i 0.9904(21) 0.1872(13) 0.3698(28) 1. 0 d
O8 O2- 2 i 0.7492(23) 0.5367(13) 0.4224(30) 1. 0 d
O9 O2- 2 i 0.3264(22) 0.0726(13) 0.4555(29) 1. 0 d

loop_
_atom_type_symbol
_atom_type_oxidation_number
Re4+ 4.000
Re5+ 5.000
La3+ 3.000
O2- -2.000
